data_4120317
loop_
_publ_author_name
'Drew A. Fowler'
'Asanka S. Rathnayake'
'Stuart Kennedy'
'Harshita Kumari'
'Christine M. Beavers'
'Simon J. Teat'
'Jerry L. Atwood'

_publ_section_title
;
 Introducing Defects into Metal-Seamed Nanocapsules Using Mixed
 Macrocycles
;
_journal_name_full 'Journal of the American Chemical Society'
_journal_page_first 12184
_journal_page_last 12187
_journal_paper_doi 10.1021/ja404392m
_journal_volume 135
_journal_year 2013
_chemical_formula_sum 'C120 H136 N7 O27 Zn7'
_chemical_formula_weight 2565.95
_chemical_name_common 30dfmj12
_chemical_name_systematic
; 
 ? 
;
_space_group_IT_number 15
_symmetry_cell_setting monoclinic
_symmetry_space_group_name_Hall '-C 2yc'
_symmetry_space_group_name_H-M 'C 1 2/c 1'
_atom_sites_solution_hydrogens geom
_atom_sites_solution_primary direct
_atom_sites_solution_secondary difmap
_audit_creation_method SHELXL-97
_cell_angle_alpha 90.00
_cell_angle_beta 92.259(2)
_cell_angle_gamma 90.00
_cell_formula_units_Z 4
_cell_length_a 29.1386(10)
_cell_length_b 25.5863(8)
_cell_length_c 16.7148(6)
_cell_measurement_reflns_used 9925
_cell_measurement_temperature 100(2)
_cell_measurement_theta_max 27.11
_cell_measurement_theta_min 2.19
_cell_volume 12452.0(7)
_computing_cell_refinement 'Bruker SAINTv7.34a'
_computing_data_collection 'Bruker Apex2'
_computing_data_reduction 'Bruker SAINTv7.34a'
_computing_molecular_graphics 'X-Seed (Atwood & Barbour, 2003; Barbour, 2001)'
_computing_publication_material 'X-Seed (Atwood & Barbour, 2003; Barbour, 2001)'
_computing_structure_refinement 'SHELXL-97 (Sheldrick, 1997)'
_computing_structure_solution 'SHELXS-97 (Sheldrick, 1990)'
_diffrn_ambient_temperature 100(2)
_diffrn_measured_fraction_theta_full 0.997
_diffrn_measured_fraction_theta_max 0.997
_diffrn_measurement_device_type 'Bruker Apex II CCD diffractometer'
_diffrn_measurement_method '\w rotation with narrow frames'
_diffrn_radiation_monochromator 'silicon 111'
_diffrn_radiation_source 'Advanced Light Source station 11.3.1'
_diffrn_radiation_type synchrotron
_diffrn_radiation_wavelength 0.77490
_diffrn_reflns_av_R_equivalents 0.0483
_diffrn_reflns_av_sigmaI/netI 0.0368
_diffrn_reflns_limit_h_max 31
_diffrn_reflns_limit_h_min -34
_diffrn_reflns_limit_k_max 30
_diffrn_reflns_limit_k_min -30
_diffrn_reflns_limit_l_max 19
_diffrn_reflns_limit_l_min -19
_diffrn_reflns_number 48570
_diffrn_reflns_theta_full 27.21
_diffrn_reflns_theta_max 27.21
_diffrn_reflns_theta_min 1.74
_exptl_absorpt_coefficient_mu 1.762
_exptl_absorpt_correction_T_max 0.9826
_exptl_absorpt_correction_T_min 0.8435
_exptl_absorpt_correction_type multi-scan
_exptl_absorpt_process_details 'SADABS 2004 Bruker AXS, Madison, WI'
_exptl_crystal_colour yellow
_exptl_crystal_density_diffrn 1.369
_exptl_crystal_description plate
_exptl_crystal_F_000 5324
_exptl_crystal_size_max 0.10
_exptl_crystal_size_mid 0.05
_exptl_crystal_size_min 0.01
_refine_diff_density_max 1.783
_refine_diff_density_min -1.979
_refine_diff_density_rms 0.154
_refine_ls_extinction_method none
_refine_ls_goodness_of_fit_ref 1.885
_refine_ls_hydrogen_treatment noref
_refine_ls_matrix_type full
_refine_ls_number_parameters 822
_refine_ls_number_reflns 10678
_refine_ls_number_restraints 158
_refine_ls_restrained_S_all 1.890
_refine_ls_R_factor_all 0.1489
_refine_ls_R_factor_gt 0.1294
_refine_ls_shift/su_max 0.015
_refine_ls_shift/su_mean 0.001
_refine_ls_structure_factor_coef Fsqd
_refine_ls_weighting_details 'calc w=1/[\s^2^(Fo^2^)+(0.2000P)^2^+0.0000P] where P=(Fo^2^+2Fc^2^)/3'
_refine_ls_weighting_scheme calc
_refine_ls_wR_factor_gt 0.4185
_refine_ls_wR_factor_ref 0.4372
_reflns_number_gt 8046
_reflns_number_total 10678
_reflns_threshold_expression >2sigma(I)
_cod_data_source_file ja404392m_si_001.cif
_cod_data_source_block 30dfmj12
_cod_database_code 4120317

loop_
_symmetry_equiv_pos_as_xyz
'x, y, z'
'-x, y, -z+1/2'
'x+1/2, y+1/2, z'
'-x+1/2, y+1/2, -z+1/2'
'-x, -y, -z'
'x, -y, z-1/2'
'-x+1/2, -y+1/2, -z'
'x+1/2, -y+1/2, z-1/2'

loop_
_atom_site_label
_atom_site_type_symbol
_atom_site_fract_x
_atom_site_fract_y
_atom_site_fract_z
_atom_site_U_iso_or_equiv
_atom_site_adp_type
_atom_site_occupancy
_atom_site_symmetry_multiplicity
_atom_site_calc_flag
_atom_site_refinement_flags
_atom_site_disorder_assembly
_atom_site_disorder_group
Zn1 Zn -0.10696(7) 0.63466(6) 0.56838(11) 0.1155(6) Uani 1 1 d . . .
O1 O -0.0698(3) 0.7502(3) 0.4709(4) 0.0864(18) Uani 1 1 d . . .
C1 C 0.0424(3) 0.8123(4) 0.4682(6) 0.076(2) Uani 1 1 d . F .
H1 H 0.0733 0.8044 0.4567 0.091 Uiso 1 1 calc R . .
O1M O 0.0460(7) 0.7547(8) 0.7266(13) 0.060(5) Uiso 0.25 1 d PD A -4
H1M H 0.0298 0.7402 0.6923 0.072 Uiso 0.25 1 d P B -4
C1M C 0.030(2) 0.742(3) 0.804(2) 0.111(17) Uiso 0.25 1 d PD A -4
H1M1 H -0.0007 0.7532 0.8107 0.167 Uiso 0.25 1 d P C -4
H1M2 H 0.0510 0.7557 0.8465 0.167 Uiso 0.25 1 d P D -4
H1M3 H 0.0311 0.7022 0.8097 0.167 Uiso 0.25 1 d P E -4
O1N O -0.1474(6) 0.6358(6) 0.4598(14) 0.113(6) Uani 0.50 1 d P F 2
N1N N -0.1778(9) 0.6169(8) 0.4758(14) 0.103(6) Uani 0.50 1 d P F 2
N1P N -0.0886(6) 0.5572(5) 0.5514(10) 0.078(4) Uani 0.50 1 d P F .
C1P C -0.0882(10) 0.5207(9) 0.6116(17) 0.115(10) Uani 0.50 1 d P . .
H1P H -0.0982 0.5317 0.6623 0.138 Uiso 0.50 1 calc PR F .
Zn2 Zn 0.0000 0.96730(5) 0.7500 0.0829(6) Uani 1 2 d S . .
O2 O -0.0871(2) 0.8429(3) 0.5375(4) 0.0794(16) Uani 1 1 d . . .
C2 C 0.0096(4) 0.7728(4) 0.4579(5) 0.078(3) Uani 1 1 d . F .
O2M O 0.0177(11) 0.7488(14) 0.6919(17) 0.094(8) Uiso 0.25 1 d PD G -1
H2M H 0.0069 0.7774 0.6909 0.113 Uiso 0.25 1 d P H -1
C2M C 0.0226(14) 0.7299(16) 0.772(2) 0.073(9) Uiso 0.25 1 d PD G -1
H2M1 H 0.0385 0.7581 0.8064 0.110 Uiso 0.25 1 d P I -1
H2M2 H 0.0421 0.6988 0.7768 0.110 Uiso 0.25 1 d P J -1
H2M3 H -0.0070 0.7236 0.7939 0.110 Uiso 0.25 1 d P K -1
O2N O -0.1839(6) 0.6036(7) 0.5442(13) 0.111(5) Uani 0.50 1 d P F 2
N2P N 0.0000 1.0471(4) 0.7500 0.089(4) Uani 1 2 d S . .
C2P C -0.0766(14) 0.4779(13) 0.6058(16) 0.135(12) Uani 0.50 1 d P F .
H2P H -0.0780 0.4551 0.6505 0.161 Uiso 0.50 1 calc PR . .
Zn3 Zn 0.08776(4) 0.91126(4) 0.90119(8) 0.0820(5) Uani 1 1 d . . .
O3 O -0.0248(2) 0.9191(2) 0.5479(4) 0.0790(17) Uani 1 1 d . . .
C3 C -0.0339(3) 0.7850(4) 0.4797(5) 0.073(2) Uani 1 1 d . . .
O3M O 0.0355(8) 0.7931(10) 0.7128(17) 0.076(6) Uiso 0.25 1 d PD L -2
H3M H 0.0460 0.7894 0.7629 0.091 Uiso 0.25 1 d P M -2
C3M C -0.0324(14) 0.796(2) 0.699(3) 0.097(12) Uiso 0.25 1 d PD N -3
H3M1 H -0.0397 0.7854 0.7537 0.145 Uiso 0.25 1 d P O -3
H3M2 H -0.0507 0.7757 0.6603 0.145 Uiso 0.25 1 d P P -3
H3M3 H -0.0396 0.8335 0.6924 0.145 Uiso 0.25 1 d P Q -3
O3N O -0.2194(10) 0.6203(14) 0.4299(14) 0.177(13) Uani 0.50 1 d P F 2
N3P N 0.1319(3) 0.9493(4) 0.9794(6) 0.093(3) Uani 1 1 d . . .
C3P C -0.0598(11) 0.4582(10) 0.5300(17) 0.116(9) Uani 0.50 1 d P . .
H3P H -0.0506 0.4229 0.5237 0.140 Uiso 0.50 1 calc PR F .
Zn4 Zn 0.12616(4) 0.77801(5) 0.97178(8) 0.0846(5) Uani 1 1 d . . .
O4 O 0.0303(2) 0.9536(2) 0.6440(5) 0.0828(19) Uani 1 1 d . . .
C4 C -0.0450(3) 0.8329(4) 0.5103(6) 0.076(2) Uani 1 1 d . . .
O4M O 0.0139(14) 0.7833(19) 0.679(3) 0.124(12) Uiso 0.25 1 d PD N -3
H4M H 0.0190 0.7671 0.6491 0.149 Uiso 0.25 1 d P R -3
C4M C -0.0085(10) 0.8179(15) 0.713(2) 0.074(8) Uiso 0.25 1 d PD L -2
H4M1 H -0.0074 0.8507 0.7378 0.110 Uiso 0.25 1 d P S -2
H4M2 H -0.0294 0.7935 0.7429 0.110 Uiso 0.25 1 d P T -2
H4M3 H -0.0203 0.8189 0.6575 0.110 Uiso 0.25 1 d P U -2
N4P N 0.1739(3) 0.7910(4) 1.0596(5) 0.093(3) Uani 1 1 d D . .
C4P C -0.0583(11) 0.4901(9) 0.475(3) 0.133(12) Uani 0.50 1 d P F .
H4P H -0.0476 0.4788 0.4247 0.160 Uiso 0.50 1 calc PR . .
O5 O 0.0615(2) 0.9373(2) 0.7942(4) 0.0797(17) Uani 1 1 d . V .
C5 C -0.0111(3) 0.8718(4) 0.5157(6) 0.074(2) Uani 1 1 d . V .
C5P C -0.0722(10) 0.5435(7) 0.4831(13) 0.099(7) Uani 0.50 1 d P . .
H5P H -0.0695 0.5679 0.4406 0.119 Uiso 0.50 1 calc PR F .
O6 O 0.1377(2) 0.8837(3) 0.8299(4) 0.0819(17) Uani 1 1 d . . .
C6 C 0.0328(3) 0.8617(4) 0.4937(6) 0.075(2) Uani 1 1 d . . .
C6P C -0.0215(5) 1.0745(4) 0.8058(6) 0.091(3) Uani 1 1 d . . .
H6P H -0.0367 1.0558 0.8463 0.109 Uiso 1 1 calc R . .
O7 O 0.1631(2) 0.7988(3) 0.8740(4) 0.0845(18) Uani 1 1 d . . .
C7 C 0.0705(3) 0.9026(4) 0.5068(7) 0.086(3) Uani 0.60 1 d PU V 1
H7 H 0.0551 0.9374 0.5022 0.103 Uiso 0.60 1 calc PR V 1
C7P C -0.0227(6) 1.1274(5) 0.8073(7) 0.121(5) Uani 1 1 d . . .
H7P H -0.0386 1.1464 0.8464 0.145 Uiso 1 1 calc R . .
O8 O 0.1298(3) 0.7093(3) 0.9134(5) 0.097(2) Uani 1 1 d . . .
C8 C 0.1279(3) 0.8674(4) 0.6143(7) 0.083(3) Uani 1 1 d . V .
H8 H 0.1424 0.8493 0.5727 0.099 Uiso 1 1 calc R . .
C8P C 0.0000 1.1506(7) 0.7500 0.143(10) Uani 1 2 d S . .
H8P H 0.0000 1.1877 0.7500 0.171 Uiso 1 2 calc SR . .
O9 O 0.1155(4) 0.6290(3) 0.8082(5) 0.108(3) Uani 1 1 d . . .
C9 C 0.0899(3) 0.8985(4) 0.5926(6) 0.078(2) Uani 1 1 d . . .
C9P C 0.1768(5) 0.9466(8) 0.9719(13) 0.158(9) Uani 1 1 d . . .
H9P H 0.1878 0.9336 0.9229 0.189 Uiso 1 1 calc R . .
O10 O 0.0537(4) 0.5925(3) 0.7092(6) 0.119(3) Uani 1 1 d . W .
H10 H 0.0732 0.6078 0.7399 0.143 Uiso 1 1 d . . .
C10 C 0.0686(3) 0.9229(4) 0.6568(7) 0.081(3) Uani 1 1 d . V .
C10P C 0.2093(5) 0.9615(8) 1.0316(12) 0.152(8) Uani 1 1 d . . .
H10P H 0.2412 0.9583 1.0230 0.182 Uiso 1 1 calc R . .
O11 O -0.0499(3) 0.6611(3) 0.5126(5) 0.095(2) Uani 1 1 d . F .
C11 C 0.0846(3) 0.9166(4) 0.7366(7) 0.080(3) Uani 1 1 d . . .
C11P C 0.1937(5) 0.9820(6) 1.1067(11) 0.120(5) Uani 1 1 d . . .
H11P H 0.2143 0.9895 1.1507 0.144 Uiso 1 1 calc R . .
C12 C 0.1244(3) 0.8874(4) 0.7509(7) 0.080(3) Uani 1 1 d . V .
C12P C 0.1477(4) 0.9897(4) 1.1101(6) 0.087(3) Uani 1 1 d . . .
H12P H 0.1358 1.0083 1.1538 0.104 Uiso 1 1 calc R . .
C13 C 0.1458(3) 0.8608(4) 0.6902(6) 0.075(2) Uani 1 1 d . . .
C13P C 0.1174(4) 0.9703(4) 1.0493(6) 0.082(3) Uani 1 1 d . . .
H13P H 0.0853 0.9719 1.0572 0.099 Uiso 1 1 calc R . .
C14 C 0.1853(3) 0.8237(5) 0.7100(7) 0.089(3) Uani 0.50 1 d P V 1
H14 H 0.2013 0.8390 0.7586 0.107 Uiso 0.50 1 calc PR V 1
C14P C 0.1639(17) 0.819(2) 1.129(2) 0.137(16) Uiso 0.33 1 d PD W 3
H14P H 0.1345 0.8344 1.1339 0.165 Uiso 0.33 1 calc PR W 3
C14Q C 0.1793(13) 0.8409(10) 1.093(2) 0.108(11) Uiso 0.34 1 d PD W 2
H14Q H 0.1622 0.8699 1.0726 0.130 Uiso 0.34 1 calc PR W 2
C14R C 0.2139(9) 0.8163(15) 1.0458(18) 0.115(13) Uiso 0.33 1 d PD W 1
H14R H 0.2174 0.8303 0.9937 0.138 Uiso 0.33 1 calc PR W 1
C15 C 0.1588(3) 0.7286(5) 0.6814(6) 0.085(3) Uani 1 1 d . V .
H15 H 0.1640 0.7346 0.6264 0.102 Uiso 1 1 calc R . .
C15P C 0.1978(10) 0.824(3) 1.190(3) 0.143(17) Uiso 0.33 1 d PD W 3
H15P H 0.1911 0.8393 1.2404 0.172 Uiso 0.33 1 calc PR W 3
C15Q C 0.2113(14) 0.8465(14) 1.159(3) 0.121(13) Uiso 0.34 1 d PD W 2
H15Q H 0.2119 0.8773 1.1903 0.146 Uiso 0.34 1 calc PR W 2
C15R C 0.2492(11) 0.8233(19) 1.1007(17) 0.17(3) Uiso 0.33 1 d PD W 1
H15R H 0.2773 0.8393 1.0873 0.203 Uiso 0.33 1 calc PR W 1
C16 C 0.1683(3) 0.7702(4) 0.7368(6) 0.078(2) Uani 1 1 d . . .
C16P C 0.2418(5) 0.8058(9) 1.1755(10) 0.156(8) Uani 1 1 d DU . .
H16P H 0.2621 0.8154 1.2188 0.187 Uiso 1 1 calc R W 1
C17 C 0.1575(3) 0.7621(5) 0.8143(7) 0.086(3) Uani 1 1 d . V .
C17P C 0.2536(11) 0.800(2) 1.0962(13) 0.112(12) Uiso 0.33 1 d PD W 3
H17P H 0.2849 0.8011 1.0825 0.134 Uiso 0.33 1 calc PR W 3
C17Q C 0.2273(14) 0.7562(12) 1.154(2) 0.112(11) Uiso 0.34 1 d PD W 2
H17Q H 0.2393 0.7272 1.1829 0.135 Uiso 0.34 1 calc PR W 2
C17R C 0.2046(13) 0.7741(19) 1.188(2) 0.149(19) Uiso 0.33 1 d PD W 1
H17R H 0.2049 0.7532 1.2355 0.179 Uiso 0.33 1 calc PR W 1
C18 C 0.1402(4) 0.7158(4) 0.8375(6) 0.087(3) Uani 1 1 d . V .
C18P C 0.2190(9) 0.7926(13) 1.0369(17) 0.072(7) Uiso 0.33 1 d PD W 3
H18P H 0.2263 0.7887 0.9823 0.087 Uiso 0.33 1 calc PR W 3
C18Q C 0.1962(10) 0.7471(10) 1.0908(18) 0.092(8) Uiso 0.34 1 d PD W 2
H18Q H 0.1905 0.7131 1.0702 0.111 Uiso 0.34 1 calc PR W 2
C18R C 0.1673(14) 0.772(2) 1.1360(17) 0.25(5) Uiso 0.33 1 d PD W 1
H18R H 0.1387 0.7575 1.1509 0.301 Uiso 0.33 1 calc PR W 1
C19 C 0.1328(4) 0.6739(5) 0.7813(7) 0.092(3) Uani 1 1 d . . .
C20 C 0.1430(4) 0.6813(4) 0.7028(6) 0.082(3) Uani 1 1 d . V .
C21 C 0.1341(5) 0.6407(5) 0.6410(7) 0.100(3) Uani 1 1 d U . .
H21 H 0.1352 0.6066 0.6702 0.121 Uiso 1 1 calc R W .
C22 C 0.0744(4) 0.6754(4) 0.5388(6) 0.083(3) Uani 1 1 d . . .
H22 H 0.0992 0.6921 0.5138 0.099 Uiso 1 1 calc R W .
C23 C 0.0835(5) 0.6458(4) 0.6053(7) 0.091(3) Uani 1 1 d . W .
C24 C 0.0473(6) 0.6221(5) 0.6398(8) 0.106(4) Uani 1 1 d . . .
C25 C 0.0029(5) 0.6276(4) 0.6103(7) 0.097(3) Uani 1 1 d . F .
H25 H -0.0215 0.6111 0.6367 0.116 Uiso 1 1 calc R . .
C26 C -0.0065(4) 0.6572(4) 0.5414(7) 0.088(3) Uani 1 1 d . . .
C27 C 0.0298(4) 0.6822(4) 0.5062(6) 0.087(3) Uani 1 1 d . F .
C28 C 0.0199(4) 0.7173(5) 0.4321(6) 0.087(3) Uani 1 1 d U . .
H28 H -0.0085 0.7034 0.4040 0.104 Uiso 1 1 calc R F .
C29 C 0.1077(4) 0.9032(5) 0.4504(8) 0.100(3) Uani 0.60 1 d PDU V 1
H29A H 0.0972 0.8786 0.4078 0.120 Uiso 0.60 1 calc PR V 1
H29B H 0.1334 0.8853 0.4796 0.120 Uiso 0.60 1 calc PR V 1
C30 C 0.1305(12) 0.9461(11) 0.4060(17) 0.112(8) Uani 0.40 1 d PDU V 1
H30A H 0.1498 0.9656 0.4459 0.135 Uiso 0.40 1 calc PR V 1
H30B H 0.1060 0.9702 0.3867 0.135 Uiso 0.40 1 calc PR V 1
C30A C 0.0919(5) 0.9239(6) 0.3701(8) 0.069(3) Uani 0.60 1 d PU V 2
H30C H 0.0812 0.9602 0.3774 0.083 Uiso 0.60 1 calc PR V 2
H30D H 0.0651 0.9030 0.3510 0.083 Uiso 0.60 1 calc PR V 2
C31 C 0.1607(16) 0.9351(19) 0.335(2) 0.129(11) Uani 0.40 1 d PDU V 1
H31A H 0.1925 0.9275 0.3544 0.154 Uiso 0.40 1 calc PR V 1
H31B H 0.1616 0.9666 0.3002 0.154 Uiso 0.40 1 calc PR V 1
C31A C 0.1265(7) 0.9241(11) 0.3044(11) 0.094(5) Uani 0.60 1 d PU V 2
H31C H 0.1099 0.9332 0.2535 0.113 Uiso 0.60 1 calc PR V 2
H31D H 0.1382 0.8881 0.2988 0.113 Uiso 0.60 1 calc PR V 2
C32 C 0.1425(16) 0.8886(19) 0.284(2) 0.141(14) Uani 0.40 1 d PDU V 1
H32A H 0.1598 0.8858 0.2354 0.212 Uiso 0.40 1 calc PR V 1
H32B H 0.1099 0.8940 0.2701 0.212 Uiso 0.40 1 calc PR V 1
H32C H 0.1462 0.8563 0.3155 0.212 Uiso 0.40 1 calc PR V 1
C32A C 0.1711(13) 0.963(2) 0.315(2) 0.186(17) Uani 0.60 1 d PU V 2
H32D H 0.1902 0.9599 0.2681 0.279 Uiso 0.60 1 calc PR V 2
H32E H 0.1892 0.9538 0.3633 0.279 Uiso 0.60 1 calc PR V 2
H32F H 0.1604 0.9995 0.3191 0.279 Uiso 0.60 1 calc PR V 2
C33 C 0.2226(4) 0.8220(6) 0.6449(9) 0.120(5) Uani 0.50 1 d P V 1
H33A H 0.2071 0.8157 0.5919 0.144 Uiso 0.50 1 calc PR V 1
H33B H 0.2378 0.8565 0.6429 0.144 Uiso 0.50 1 calc PR V 1
C34 C 0.2582(10) 0.7812(12) 0.659(2) 0.126(11) Uani 0.50 1 d P V 1
H34A H 0.2695 0.7852 0.7154 0.151 Uiso 0.50 1 calc PR V 1
H34B H 0.2421 0.7471 0.6559 0.151 Uiso 0.50 1 calc PR V 1
C34A C 0.2456(9) 0.8804(13) 0.631(2) 0.127(11) Uani 0.50 1 d P V 2
H34C H 0.2659 0.8770 0.5852 0.152 Uiso 0.50 1 calc PR V 2
H34D H 0.2202 0.9039 0.6134 0.152 Uiso 0.50 1 calc PR V 2
C35 C 0.2943(18) 0.777(2) 0.616(3) 0.173(15) Uiso 0.50 1 d P V 1
H35A H 0.3034 0.8116 0.5966 0.207 Uiso 0.50 1 calc PR V 1
H35B H 0.3202 0.7624 0.6497 0.207 Uiso 0.50 1 calc PR V 1
C35A C 0.2702(15) 0.9062(16) 0.690(3) 0.152(12) Uiso 0.50 1 d PD V 2
H35C H 0.2923 0.8816 0.7159 0.182 Uiso 0.50 1 calc PR V 2
H35D H 0.2490 0.9184 0.7306 0.182 Uiso 0.50 1 calc PR V 2
C36 C 0.285(3) 0.747(3) 0.558(5) 0.25(3) Uiso 0.50 1 d P V 1
H36A H 0.3088 0.7502 0.5186 0.376 Uiso 0.50 1 calc PR V 1
H36B H 0.2551 0.7562 0.5336 0.376 Uiso 0.50 1 calc PR V 1
H36C H 0.2841 0.7106 0.5773 0.376 Uiso 0.50 1 calc PR V 1
C36A C 0.297(2) 0.954(2) 0.658(4) 0.21(2) Uiso 0.50 1 d PD V 2
H36D H 0.3133 0.9713 0.7026 0.313 Uiso 0.50 1 calc PR V 2
H36E H 0.2753 0.9783 0.6316 0.313 Uiso 0.50 1 calc PR V 2
H36F H 0.3191 0.9418 0.6192 0.313 Uiso 0.50 1 calc PR V 2
C37 C 0.1691(5) 0.6359(6) 0.5756(9) 0.118(3) Uani 1 1 d U W .
H37A H 0.1582 0.6099 0.5353 0.142 Uiso 1 1 calc R . .
H37B H 0.1722 0.6699 0.5482 0.142 Uiso 1 1 calc R . .
C38 C 0.2148(7) 0.6193(7) 0.6107(11) 0.142(4) Uani 1 1 d DU . .
H38A H 0.2252 0.6469 0.6487 0.171 Uiso 1 1 calc R W .
H38B H 0.2366 0.6192 0.5667 0.171 Uiso 1 1 calc R . .
C41 C 0.0596(5) 0.7150(6) 0.3706(6) 0.108(4) Uani 1 1 d U F .
H41A H 0.0548 0.7433 0.3306 0.130 Uiso 1 1 calc R . .
H41B H 0.0894 0.7213 0.3994 0.130 Uiso 1 1 calc R . .
C42 C 0.0613(6) 0.6654(8) 0.3294(10) 0.140(5) Uani 1 1 d U . .
H42A H 0.0297 0.6540 0.3138 0.168 Uiso 1 1 calc R F .
H42B H 0.0750 0.6387 0.3660 0.168 Uiso 1 1 calc R . .
C43 C 0.0910(7) 0.6696(11) 0.2511(13) 0.170(8) Uani 1 1 d U F .
H43A H 0.0749 0.6917 0.2104 0.204 Uiso 1 1 calc R . .
H43B H 0.1212 0.6857 0.2649 0.204 Uiso 1 1 calc R . .
C44 C 0.0972(11) 0.6191(14) 0.2209(17) 0.221(12) Uani 1 1 d U . .
H44A H 0.1161 0.6207 0.1739 0.331 Uiso 1 1 calc R F .
H44B H 0.0672 0.6040 0.2056 0.331 Uiso 1 1 calc R . .
H44C H 0.1124 0.5973 0.2621 0.331 Uiso 1 1 calc R . .
C7A C 0.0705(3) 0.9026(4) 0.5068(7) 0.086(3) Uani 0.40 1 d PU V 2
H7A H 0.0551 0.9374 0.5022 0.103 Uiso 0.40 1 calc PR V 2
C29A C 0.1077(4) 0.9032(5) 0.4504(8) 0.100(3) Uani 0.40 1 d PU V 2
H29C H 0.1196 0.8673 0.4441 0.120 Uiso 0.40 1 calc PR V 2
H29D H 0.1331 0.9253 0.4723 0.120 Uiso 0.40 1 calc PR V 2
C39 C 0.2200(9) 0.5671(8) 0.6543(14) 0.174(5) Uiso 1 1 d DU W .
H39A H 0.2528 0.5577 0.6505 0.209 Uiso 1 1 calc R . .
H39B H 0.2156 0.5753 0.7114 0.209 Uiso 1 1 calc R . .
C40 C 0.1941(13) 0.5169(11) 0.639(2) 0.262(13) Uiso 1 1 d DU . .
H40A H 0.2116 0.4876 0.6624 0.393 Uiso 1 1 calc R W .
H40B H 0.1897 0.5115 0.5810 0.393 Uiso 1 1 calc R . .
H40C H 0.1641 0.5190 0.6632 0.393 Uiso 1 1 calc R . .
C14A C 0.1853(3) 0.8237(5) 0.7100(7) 0.089(3) Uani 0.50 1 d P V 2
H14A H 0.2013 0.8390 0.7586 0.107 Uiso 0.50 1 calc PR V 2
C33A C 0.2226(4) 0.8220(6) 0.6449(9) 0.120(5) Uani 0.50 1 d P V 2
H33C H 0.2083 0.8094 0.5937 0.144 Uiso 0.50 1 calc PR V 2
H33D H 0.2470 0.7970 0.6617 0.144 Uiso 0.50 1 calc PR V 2

loop_
_atom_site_aniso_label
_atom_site_aniso_U_11
_atom_site_aniso_U_22
_atom_site_aniso_U_33
_atom_site_aniso_U_23
_atom_site_aniso_U_13
_atom_site_aniso_U_12
Zn1 0.1472(15) 0.0839(9) 0.1180(13) -0.0105(7) 0.0384(10) -0.0017(8)
O1 0.099(5) 0.090(5) 0.071(4) -0.007(3) 0.021(3) 0.013(4)
C1 0.069(5) 0.082(6) 0.080(6) 0.008(4) 0.030(4) 0.008(4)
O1N 0.085(10) 0.077(9) 0.179(18) -0.057(10) 0.010(11) -0.010(8)
N1N 0.126(18) 0.091(13) 0.093(14) -0.012(10) 0.037(13) -0.027(12)
N1P 0.105(11) 0.050(7) 0.083(9) -0.038(7) 0.045(8) -0.026(7)
C1P 0.16(2) 0.063(12) 0.13(2) -0.046(13) 0.063(17) -0.043(13)
Zn2 0.0680(9) 0.0582(8) 0.1260(14) 0.000 0.0483(8) 0.000
O2 0.067(3) 0.082(4) 0.090(4) 0.004(3) 0.029(3) 0.004(3)
C2 0.089(6) 0.100(7) 0.047(4) 0.004(4) 0.015(4) 0.020(5)
O2N 0.108(12) 0.110(12) 0.118(14) -0.034(10) 0.035(10) -0.020(9)
N2P 0.113(9) 0.058(5) 0.099(8) 0.000 0.062(7) 0.000
C2P 0.21(3) 0.12(2) 0.076(14) -0.008(14) 0.039(17) -0.07(2)
Zn3 0.0679(7) 0.0738(7) 0.1072(9) -0.0113(5) 0.0387(6) -0.0092(4)
O3 0.072(4) 0.070(3) 0.097(5) 0.009(3) 0.040(3) 0.005(3)
C3 0.077(5) 0.085(6) 0.059(5) 0.005(4) 0.009(4) 0.004(4)
O3N 0.16(2) 0.27(3) 0.109(15) -0.003(17) 0.010(14) -0.12(2)
N3P 0.068(5) 0.096(6) 0.118(7) -0.039(5) 0.047(5) -0.011(4)
C3P 0.19(3) 0.063(13) 0.103(17) -0.040(13) 0.041(17) 0.028(14)
Zn4 0.0813(8) 0.0899(8) 0.0840(8) -0.0027(6) 0.0230(6) -0.0005(5)
O4 0.065(3) 0.063(3) 0.123(5) 0.009(3) 0.046(3) 0.003(3)
C4 0.078(5) 0.079(5) 0.071(5) -0.003(4) 0.021(4) 0.013(4)
N4P 0.081(5) 0.133(8) 0.065(5) -0.009(5) 0.011(4) 0.020(5)
C4P 0.13(2) 0.047(11) 0.23(4) -0.030(17) 0.06(2) 0.013(11)
O5 0.068(3) 0.066(3) 0.108(5) -0.011(3) 0.039(3) -0.001(3)
C5 0.069(5) 0.079(5) 0.077(6) 0.015(4) 0.025(4) 0.006(4)
C5P 0.18(2) 0.053(9) 0.071(11) -0.018(8) 0.038(13) 0.022(11)
O6 0.067(3) 0.090(4) 0.090(5) -0.011(3) 0.026(3) 0.000(3)
C6 0.070(5) 0.089(6) 0.067(5) 0.012(4) 0.027(4) 0.017(4)
C6P 0.132(9) 0.073(6) 0.069(6) 0.011(4) 0.025(6) 0.023(6)
O7 0.085(4) 0.097(5) 0.072(4) -0.007(3) 0.016(3) 0.016(4)
C7 0.070(5) 0.077(5) 0.112(8) 0.031(5) 0.039(5) 0.008(4)
C7P 0.227(17) 0.074(7) 0.060(6) 0.008(5) -0.015(8) 0.039(8)
O8 0.109(5) 0.096(5) 0.088(5) 0.008(4) 0.034(4) 0.008(4)
C8 0.063(5) 0.079(6) 0.109(8) 0.005(5) 0.045(5) 0.008(4)
C8P 0.24(3) 0.073(10) 0.102(14) 0.000 -0.086(17) 0.000
O9 0.144(7) 0.085(5) 0.096(5) 0.023(4) 0.014(5) 0.020(5)
C9 0.063(5) 0.081(5) 0.093(7) 0.010(5) 0.040(5) 0.003(4)
C9P 0.083(8) 0.190(16) 0.204(17) -0.130(15) 0.054(9) -0.037(9)
O10 0.175(9) 0.084(5) 0.097(6) 0.017(4) 0.003(6) 0.000(5)
C10 0.063(5) 0.067(5) 0.116(8) -0.001(5) 0.042(5) 0.001(4)
C10P 0.083(8) 0.186(17) 0.188(17) -0.094(14) 0.034(9) -0.018(9)
O11 0.114(6) 0.086(4) 0.086(5) -0.010(4) 0.026(4) 0.004(4)
C11 0.053(4) 0.073(5) 0.116(8) 0.004(5) 0.041(5) -0.010(4)
C11P 0.088(8) 0.113(9) 0.159(13) -0.045(9) 0.005(8) -0.004(7)
C12 0.071(5) 0.061(5) 0.109(8) -0.008(5) 0.033(5) 0.007(4)
C12P 0.096(7) 0.089(6) 0.077(6) -0.002(5) 0.024(5) 0.024(5)
C13 0.065(5) 0.083(6) 0.080(6) 0.016(4) 0.039(4) 0.010(4)
C13P 0.098(7) 0.073(5) 0.078(6) 0.013(4) 0.035(5) 0.014(5)
C14 0.066(5) 0.106(7) 0.098(7) -0.008(6) 0.033(5) 0.015(5)
C15 0.069(5) 0.116(8) 0.071(6) -0.009(5) 0.013(4) 0.028(5)
C16 0.069(5) 0.088(6) 0.079(6) -0.003(5) 0.030(4) 0.021(4)
C16P 0.108(10) 0.25(2) 0.113(11) -0.035(12) -0.006(8) 0.076(13)
C17 0.066(5) 0.099(7) 0.093(7) 0.011(6) 0.019(5) 0.023(5)
C18 0.096(7) 0.093(7) 0.072(6) 0.003(5) 0.017(5) 0.036(5)
C19 0.097(7) 0.093(7) 0.086(7) 0.007(5) 0.016(5) 0.029(6)
C20 0.097(7) 0.087(6) 0.063(5) 0.008(4) 0.016(5) 0.033(5)
C21 0.122(7) 0.082(6) 0.099(6) -0.001(5) 0.017(6) 0.045(5)
C22 0.104(7) 0.079(6) 0.067(5) -0.002(4) 0.023(5) 0.024(5)
C23 0.130(9) 0.065(5) 0.080(6) -0.004(5) 0.016(6) 0.020(6)
C24 0.137(11) 0.078(7) 0.103(9) -0.008(6) 0.019(8) 0.001(7)
C25 0.126(10) 0.071(6) 0.093(8) -0.008(5) 0.004(7) 0.009(6)
C26 0.106(8) 0.081(6) 0.080(6) -0.014(5) 0.028(6) -0.005(5)
C27 0.107(8) 0.079(6) 0.077(6) -0.013(5) 0.020(5) 0.015(5)
C28 0.085(6) 0.115(8) 0.061(5) -0.005(5) 0.015(4) 0.004(5)
C29 0.083(6) 0.107(7) 0.113(8) 0.036(6) 0.039(6) 0.009(5)
C30 0.133(19) 0.135(19) 0.069(13) 0.005(14) 0.016(14) 0.015(17)
C30A 0.072(8) 0.082(8) 0.055(7) 0.004(6) 0.009(6) -0.016(7)
C31 0.12(2) 0.16(3) 0.11(2) 0.02(2) 0.02(2) -0.01(2)
C31A 0.093(12) 0.135(15) 0.057(9) 0.019(9) 0.028(8) 0.004(11)
C32 0.13(2) 0.18(3) 0.12(2) 0.05(2) 0.05(2) 0.00(2)
C32A 0.15(3) 0.28(4) 0.13(2) 0.02(3) 0.057(19) -0.08(2)
C33 0.088(7) 0.142(11) 0.136(11) 0.035(9) 0.063(7) 0.046(7)
C34 0.104(17) 0.13(2) 0.15(2) 0.072(19) 0.058(17) 0.037(15)
C34A 0.074(13) 0.15(2) 0.16(3) 0.06(2) 0.045(15) 0.005(14)
C37 0.134(7) 0.104(6) 0.118(7) -0.010(5) 0.022(6) 0.044(6)
C38 0.155(7) 0.134(7) 0.139(7) -0.014(6) 0.013(6) 0.036(6)
C41 0.121(9) 0.147(10) 0.057(5) -0.022(6) 0.016(5) 0.045(8)
C42 0.139(11) 0.174(14) 0.110(10) -0.009(10) 0.038(8) 0.039(10)
C43 0.127(12) 0.24(2) 0.148(14) -0.052(15) 0.018(10) 0.019(13)
C44 0.23(3) 0.26(3) 0.17(2) -0.09(2) 0.049(18) 0.01(2)
C7A 0.070(5) 0.077(5) 0.112(8) 0.031(5) 0.039(5) 0.008(4)
C29A 0.083(6) 0.107(7) 0.113(8) 0.036(6) 0.039(6) 0.009(5)
C14A 0.066(5) 0.106(7) 0.098(7) -0.008(6) 0.033(5) 0.015(5)
C33A 0.088(7) 0.142(11) 0.136(11) 0.035(9) 0.063(7) 0.046(7)

loop_
_atom_type_symbol
_atom_type_description
_atom_type_scat_dispersion_real
_atom_type_scat_dispersion_imag
_atom_type_scat_source
C C -0.0020 0.0020 'WCROMER Program in WinGX L.Kissel & R.H.Pratt Acta Cryst A46 170 1990'
H H 0.0000 0.0000 'WCROMER Program in WinGX L.Kissel & R.H.Pratt Acta Cryst A46 170 1990'
N N -0.0031 0.0040 'WCROMER Program in WinGX L.Kissel & R.H.Pratt Acta Cryst A46 170 1990'
O O -0.0041 0.0074 'WCROMER Program in WinGX L.Kissel & R.H.Pratt Acta Cryst A46 170 1990'
Zn Zn 0.1940 1.6718 'WCROMER Program in WinGX L.Kissel & R.H.Pratt Acta Cryst A46 170 1990'

loop_
_geom_angle_atom_site_label_1
_geom_angle_atom_site_label_2
_geom_angle_atom_site_label_3
_geom_angle
_geom_angle_site_symmetry_1
_geom_angle_site_symmetry_3
O8 Zn1 O11 92.0(3) 2_556 .
O8 Zn1 N1P 175.8(5) 2_556 .
O11 Zn1 N1P 92.0(4) . .
O8 Zn1 O9 82.3(3) 2_556 2_556
O11 Zn1 O9 126.9(4) . 2_556
N1P Zn1 O9 96.3(5) . 2_556
O8 Zn1 O1N 86.6(5) 2_556 .
O11 Zn1 O1N 92.3(7) . .
N1P Zn1 O1N 91.9(6) . .
O9 Zn1 O1N 139.4(7) 2_556 .
O8 Zn1 O2N 91.5(5) 2_556 .
O11 Zn1 O2N 143.3(6) . .
N1P Zn1 O2N 84.5(6) . .
O9 Zn1 O2N 89.8(6) 2_556 .
O1N Zn1 O2N 51.4(8) . .
C3 O1 Zn4 110.0(6) . 2_556
C6 C1 C2 124.1(8) . .
C6 C1 H1 118.0 . .
C2 C1 H1 118.0 . .
C1M O1M H1M 109.0 . .
C1M O1M H2M 100.4 . .
H1M O1M H2M 56.5 . .
C1M O1M H2M1 19.6 . .
H1M O1M H2M1 127.1 . .
H2M O1M H2M1 103.4 . .
C1M O1M H3M 70.4 . .
H1M O1M H3M 139.1 . .
H2M O1M H3M 83.0 . .
H2M1 O1M H3M 52.5 . .
O1M C1M H1M1 113.5 . .
O1M C1M H1M2 110.7 . .
H1M1 C1M H1M2 112.0 . .
O1M C1M H1M3 107.2 . .
H1M1 C1M H1M3 108.6 . .
H1M2 C1M H1M3 104.4 . .
O1M C1M H2M1 72.7 . .
H1M1 C1M H2M1 104.4 . .
H1M2 C1M H2M1 47.1 . .
H1M3 C1M H2M1 143.4 . .
O1M C1M H2M2 76.3 . .
H1M1 C1M H2M2 126.4 . .
H1M2 C1M H2M2 112.3 . .
H1M3 C1M H2M2 31.1 . .
H2M1 C1M H2M2 127.8 . .
O1M C1M H2M3 107.4 . .
H1M1 C1M H2M3 44.4 . .
H1M2 C1M H2M3 141.4 . .
H1M3 C1M H2M3 69.0 . .
H2M1 C1M H2M3 147.2 . .
H2M2 C1M H2M3 82.1 . .
O1M C1M H3M 43.6 . .
H1M1 C1M H3M 98.0 . .
H1M2 C1M H3M 81.2 . .
H1M3 C1M H3M 147.8 . .
H2M1 C1M H3M 34.5 . .
H2M2 C1M H3M 117.1 . .
H2M3 C1M H3M 125.4 . .
N1N O1N Zn1 103(2) . .
O1N N1N O2N 122(3) . .
O1N N1N O3N 123(3) . .
O2N N1N O3N 112(2) . .
C5P N1P C1P 117.8(17) . .
C5P N1P Zn1 118.8(14) . .
C1P N1P Zn1 122.9(12) . .
C2P C1P N1P 125(2) . .
C2P C1P H1P 117.3 . .
N1P C1P H1P 117.3 . .
O4 Zn2 O4 160.2(4) . 2_556
O4 Zn2 N2P 99.92(18) . .
O4 Zn2 N2P 99.92(18) 2_556 .
O4 Zn2 O5 81.2(3) . .
O4 Zn2 O5 91.4(3) 2_556 .
N2P Zn2 O5 111.90(17) . .
O4 Zn2 O5 91.4(3) . 2_556
O4 Zn2 O5 81.2(3) 2_556 2_556
N2P Zn2 O5 111.90(17) . 2_556
O5 Zn2 O5 136.2(3) . 2_556
C4 O2 Zn4 109.6(6) . 2_556
C4 O2 Zn3 111.2(6) . 2_556
Zn4 O2 Zn3 137.1(3) 2_556 2_556
C3 C2 C1 116.0(9) . .
C3 C2 C28 118.9(10) . .
C1 C2 C28 124.8(9) . .
C2M O2M H1M 75.7 . .
C2M O2M H2M 110.8 . .
H1M O2M H2M 145.2 . .
C2M O2M H4M 164.3 . .
H1M O2M H4M 103.8 . .
H2M O2M H4M 60.7 . .
O2M C2M H1M 16.8 . .
O2M C2M H1M1 108.6 . .
H1M C2M H1M1 124.6 . .
O2M C2M H1M3 149.9 . .
H1M C2M H1M3 135.6 . .
H1M1 C2M H1M3 99.5 . .
O2M C2M H2M1 108.3 . .
H1M C2M H2M1 108.8 . .
H1M1 C2M H2M1 65.0 . .
H1M3 C2M H2M1 93.2 . .
O2M C2M H2M2 112.5 . .
H1M C2M H2M2 96.8 . .
H1M1 C2M H2M2 138.5 . .
H1M3 C2M H2M2 39.1 . .
H2M1 C2M H2M2 106.2 . .
O2M C2M H2M3 110.6 . .
H1M C2M H2M3 124.5 . .
H1M1 C2M H2M3 46.0 . .
H1M3 C2M H2M3 81.1 . .
H2M1 C2M H2M3 107.8 . .
H2M2 C2M H2M3 111.1 . .
N1N O2N Zn1 84.0(15) . .
C6P N2P C6P 117.1(12) 2_556 .
C6P N2P Zn2 121.4(6) 2_556 .
C6P N2P Zn2 121.4(6) . .
C1P C2P C3P 121(3) . .
C1P C2P H2P 119.7 . .
C3P C2P H2P 119.7 . .
O2 Zn3 O5 135.8(3) 2_556 .
O2 Zn3 O6 91.1(3) 2_556 .
O5 Zn3 O6 81.5(3) . .
O2 Zn3 N3P 96.1(4) 2_556 .
O5 Zn3 N3P 127.8(4) . .
O6 Zn3 N3P 95.3(3) . .
O2 Zn3 O3 81.3(3) 2_556 2_556
O5 Zn3 O3 91.2(3) . 2_556
O6 Zn3 O3 160.1(3) . 2_556
N3P Zn3 O3 103.7(3) . 2_556
C5 O3 Zn3 110.4(5) . 2_556
C2 C3 C4 122.6(10) . .
C2 C3 O1 122.1(9) . .
C4 C3 O1 115.3(8) . .
C4M O3M H1M 109.2 . .
C4M O3M H2M 55.5 . .
H1M O3M H2M 54.9 . .
C4M O3M H3M 109.0 . .
H1M O3M H3M 99.3 . .
H2M O3M H3M 124.5 . .
C4M O3M H4M 85.7 . .
H1M O3M H4M 44.5 . .
H2M O3M H4M 39.0 . .
H3M O3M H4M 143.6 . .
O4M C3M H2M 11.3 . .
O4M C3M H3M1 112.6 . .
H2M C3M H3M1 102.8 . .
O4M C3M H3M2 103.0 . .
H2M C3M H3M2 101.9 . .
H3M1 C3M H3M2 109.2 . .
O4M C3M H3M3 113.4 . .
H2M C3M H3M3 123.6 . .
H3M1 C3M H3M3 108.3 . .
H3M2 C3M H3M3 110.2 . .
O4M C3M H4M2 97.4 . .
H2M C3M H4M2 89.8 . .
H3M1 C3M H4M2 22.2 . .
H3M2 C3M H4M2 130.3 . .
H3M3 C3M H4M2 102.0 . .
O4M C3M H4M3 67.2 . .
H2M C3M H4M3 78.5 . .
H3M1 C3M H4M3 156.2 . .
H3M2 C3M H4M3 93.5 . .
H3M3 C3M H4M3 55.0 . .
H4M2 C3M H4M3 136.2 . .
C9P N3P C13P 116.3(11) . .
C9P N3P Zn3 120.9(8) . .
C13P N3P Zn3 121.7(7) . .
C4P C3P C2P 116(2) . .
C4P C3P H3P 121.9 . .
C2P C3P H3P 121.9 . .
N4P Zn4 O8 116.7(4) . .
N4P Zn4 O2 107.0(4) . 2_556
O8 Zn4 O2 136.2(3) . 2_556
N4P Zn4 O1 105.0(3) . 2_556
O8 Zn4 O1 89.0(3) . 2_556
O2 Zn4 O1 82.1(3) 2_556 2_556
N4P Zn4 O7 99.7(3) . .
O8 Zn4 O7 78.6(3) . .
O2 Zn4 O7 92.2(3) 2_556 .
O1 Zn4 O7 155.3(3) 2_556 .
C10 O4 Zn2 109.9(7) . .
O2 C4 C3 121.9(9) . .
O2 C4 C5 119.4(8) . .
C3 C4 C5 118.7(8) . .
C3M O4M H1M 121.5 . .
C3M O4M H2M 49.4 . .
H1M O4M H2M 73.7 . .
C3M O4M H4M 122.9 . .
H1M O4M H4M 58.9 . .
H2M O4M H4M 109.1 . .
C3M O4M H4M3 40.3 . .
H1M O4M H4M3 155.3 . .
H2M O4M H4M3 89.6 . .
H4M O4M H4M3 112.4 . .
O3M C4M H2M 42.8 . .
O3M C4M H3M1 109.2 . .
H2M C4M H3M1 84.1 . .
O3M C4M H3M3 160.9 . .
H2M C4M H3M3 124.9 . .
H3M1 C4M H3M3 79.4 . .
O3M C4M H4M1 112.4 . .
H2M C4M H4M1 155.1 . .
H3M1 C4M H4M1 108.4 . .
H3M3 C4M H4M1 79.4 . .
O3M C4M H4M2 106.3 . .
H2M C4M H4M2 82.0 . .
H3M1 C4M H4M2 3.0 . .
H3M3 C4M H4M2 82.3 . .
H4M1 C4M H4M2 109.5 . .
O3M C4M H4M3 107.3 . .
H2M C4M H4M3 81.9 . .
H3M1 C4M H4M3 105.3 . .
H3M3 C4M H4M3 53.6 . .
H4M1 C4M H4M3 113.9 . .
H4M2 C4M H4M3 107.0 . .
C14R N4P C18P 27.1(17) . .
C14R N4P C18Q 93(2) . .
C18P N4P C18Q 72(2) . .
C14R N4P C18R 118.4(19) . .
C18P N4P C18R 115(2) . .
C18Q N4P C18R 56(3) . .
C14R N4P C14P 96(3) . .
C18P N4P C14P 116(3) . .
C18Q N4P C14P 102(3) . .
C18R N4P C14P 52(3) . .
C14R N4P C14Q 63(2) . .
C18P N4P C14Q 89(2) . .
C18Q N4P C14Q 123(2) . .
C18R N4P C14Q 89(3) . .
C14P N4P C14Q 39(3) . .
C14R N4P Zn4 121.8(14) . .
C18P N4P Zn4 116.2(12) . .
C18Q N4P Zn4 116.2(13) . .
C18R N4P Zn4 119.7(16) . .
C14P N4P Zn4 122(2) . .
C14Q N4P Zn4 120.4(15) . .
C3P C4P C5P 123(3) . .
C3P C4P H4P 118.7 . .
C5P C4P H4P 118.7 . .
C11 O5 Zn3 109.1(6) . .
C11 O5 Zn2 110.7(7) . .
Zn3 O5 Zn2 137.0(3) . .
C6 C5 O3 123.6(9) . .
C6 C5 C4 120.8(9) . .
O3 C5 C4 115.5(7) . .
N1P C5P C4P 117(2) . .
N1P C5P H5P 121.4 . .
C4P C5P H5P 121.4 . .
C12 O6 Zn3 111.1(5) . .
C1 C6 C5 117.6(9) . .
C1 C6 C7 121.6(8) . .
C5 C6 C7 120.4(9) . .
N2P C6P C7P 123.2(11) . .
N2P C6P H6P 118.4 . .
C7P C6P H6P 118.4 . .
C17 O7 Zn4 110.3(7) . .
C29 C7 C9 110.5(9) . .
C29 C7 C6 117.5(11) . .
C9 C7 C6 109.1(7) . .
C29 C7 H7 106.4 . .
C9 C7 H7 106.4 . .
C6 C7 H7 106.4 . .
C8P C7P C6P 114.9(13) . .
C8P C7P H7P 122.6 . .
C6P C7P H7P 122.6 . .
C18 O8 Zn4 111.8(7) . .
C18 O8 Zn1 110.3(7) . 2_556
Zn4 O8 Zn1 135.8(4) . 2_556
C13 C8 C9 125.6(9) . .
C13 C8 H8 117.2 . .
C9 C8 H8 117.2 . .
C7P C8P C7P 126.7(17) 2_556 .
C7P C8P H8P 116.6 2_556 .
C7P C8P H8P 116.6 . .
C19 O9 Zn1 109.4(7) . 2_556
C8 C9 C10 114.9(10) . .
C8 C9 C7 122.9(9) . .
C10 C9 C7 122.0(9) . .
N3P C9P C10P 124.1(13) . .
N3P C9P H9P 118.0 . .
C10P C9P H9P 118.0 . .
C24 O10 H10 108.4 . .
O4 C10 C11 116.8(8) . .
O4 C10 C9 120.9(11) . .
C11 C10 C9 122.3(9) . .
C9P C10P C11P 119.4(13) . .
C9P C10P H10P 120.3 . .
C11P C10P H10P 120.3 . .
C26 O11 Zn1 125.7(7) . .
O5 C11 C12 122.7(11) . .
O5 C11 C10 119.3(9) . .
C12 C11 C10 117.9(9) . .
C12P C11P C10P 115.5(13) . .
C12P C11P H11P 122.3 . .
C10P C11P H11P 122.3 . .
O6 C12 C13 123.7(9) . .
O6 C12 C11 113.9(9) . .
C13 C12 C11 122.1(11) . .
C11P C12P C13P 120.7(10) . .
C11P C12P H12P 119.6 . .
C13P C12P H12P 119.6 . .
C8 C13 C12 116.9(9) . .
C8 C13 C14 122.6(9) . .
C12 C13 C14 120.3(10) . .
N3P C13P C12P 123.3(10) . .
N3P C13P H13P 118.4 . .
C12P C13P H13P 118.4 . .
C13 C14 C16 111.9(8) . .
C13 C14 C33 113.9(10) . .
C16 C14 C33 114.8(9) . .
C13 C14 H14 105.0 . .
C16 C14 H14 105.0 . .
C33 C14 H14 105.0 . .
N4P C14P C15P 119(4) . .
N4P C14P H14P 120.4 . .
C15P C14P H14P 120.4 . .
N4P C14Q C15Q 117(3) . .
N4P C14Q H14Q 121.3 . .
C15Q C14Q H14Q 121.3 . .
N4P C14R C15R 125(2) . .
N4P C14R H14R 117.4 . .
C15R C14R H14R 117.4 . .
C20 C15 C16 123.8(10) . .
C20 C15 H15 118.1 . .
C16 C15 H15 118.1 . .
C16P C15P C14P 118(4) . .
C16P C15P H15P 121.2 . .
C14P C15P H15P 121.2 . .
C16P C15Q C14Q 118(3) . .
C16P C15Q H15Q 120.8 . .
C14Q C15Q H15Q 120.8 . .
C16P C15R C14R 116(2) . .
C16P C15R H15R 122.1 . .
C14R C15R H15R 122.1 . .
C17 C16 C15 117.1(10) . .
C17 C16 C14 120.3(10) . .
C15 C16 C14 122.3(9) . .
C15R C16P C17R 119.8(18) . .
C15R C16P C17Q 97(3) . .
C17R C16P C17Q 43(3) . .
C15R C16P C15Q 72(3) . .
C17R C16P C15Q 88(3) . .
C17Q C16P C15Q 117(3) . .
C15R C16P C17P 26(3) . .
C17R C16P C17P 108(3) . .
C17Q C16P C17P 75(3) . .
C15Q C16P C17P 94(3) . .
C15R C16P C15P 104(3) . .
C17R C16P C15P 56(3) . .
C17Q C16P C15P 95(3) . .
C15Q C16P C15P 37(3) . .
C17P C16P C15P 118(3) . .
C15R C16P H16P 120.1 . .
C17R C16P H16P 120.1 . .
C17Q C16P H16P 127.9 . .
C15Q C16P H16P 109.6 . .
C17P C16P H16P 125.8 . .
C15P C16P H16P 109.0 . .
C18 C17 C16 120.7(11) . .
C18 C17 O7 115.2(10) . .
C16 C17 O7 124.1(10) . .
C16P C17P C18P 119(3) . .
C16P C17P H17P 120.3 . .
C18P C17P H17P 120.3 . .
C18Q C17Q C16P 123(3) . .
C18Q C17Q H17Q 118.6 . .
C16P C17Q H17Q 118.6 . .
C18R C17R C16P 122(2) . .
C18R C17R H17R 118.9 . .
C16P C17R H17R 118.9 . .
O8 C18 C17 119.2(10) . .
O8 C18 C19 119.8(11) . .
C17 C18 C19 121.0(10) . .
N4P C18P C17P 118(3) . .
N4P C18P H18P 120.8 . .
C17P C18P H18P 120.8 . .
C17Q C18Q N4P 116(3) . .
C17Q C18Q H18Q 122.1 . .
N4P C18Q H18Q 122.1 . .
C17R C18R N4P 116(2) . .
C17R C18R H18R 122.0 . .
N4P C18R H18R 122.0 . .
O9 C19 C20 122.5(11) . .
O9 C19 C18 118.0(10) . .
C20 C19 C18 119.4(11) . .
C15 C20 C19 117.8(11) . .
C15 C20 C21 119.7(9) . .
C19 C20 C21 122.3(11) . .
C20 C21 C37 116.9(13) . .
C20 C21 C23 110.0(8) . .
C37 C21 C23 112.1(11) . .
C20 C21 H21 105.6 . .
C37 C21 H21 105.6 . .
C23 C21 H21 105.6 . .
C23 C22 C27 122.3(11) . .
C23 C22 H22 118.9 . .
C27 C22 H22 118.9 . .
C22 C23 C24 117.6(13) . .
C22 C23 C21 120.3(11) . .
C24 C23 C21 122.1(11) . .
C23 C24 C25 122.4(13) . .
C23 C24 O10 120.9(14) . .
C25 C24 O10 116.7(13) . .
C24 C25 C26 120.2(13) . .
C24 C25 H25 119.9 . .
C26 C25 H25 119.9 . .
O11 C26 C27 122.6(11) . .
O11 C26 C25 119.2(11) . .
C27 C26 C25 118.2(12) . .
C26 C27 C22 119.3(11) . .
C26 C27 C28 119.2(11) . .
C22 C27 C28 121.6(10) . .
C2 C28 C27 110.4(8) . .
C2 C28 C41 112.1(10) . .
C27 C28 C41 112.6(9) . .
C2 C28 H28 107.1 . .
C27 C28 H28 107.1 . .
C41 C28 H28 107.1 . .
C7 C29 C30 133.1(16) . .
C7 C29 H29A 104.0 . .
C30 C29 H29A 104.0 . .
C7 C29 H29B 104.0 . .
C30 C29 H29B 103.9 . .
H29A C29 H29B 105.4 . .
C29 C30 C31 122(3) . .
C29 C30 H30A 106.8 . .
C31 C30 H30A 106.8 . .
C29 C30 H30B 106.8 . .
C31 C30 H30B 106.8 . .
H30A C30 H30B 106.7 . .
C31A C30A H30C 108.0 . .
C31A C30A H30D 108.0 . .
H30C C30A H30D 107.2 . .
C30 C31 C32 112(4) . .
C30 C31 H31A 109.3 . .
C32 C31 H31A 109.3 . .
C30 C31 H31B 109.3 . .
C32 C31 H31B 109.3 . .
H31A C31 H31B 107.9 . .
C30A C31A C32A 118(2) . .
C30A C31A H31C 107.8 . .
C32A C31A H31C 107.8 . .
C30A C31A H31D 107.8 . .
C32A C31A H31D 107.8 . .
H31C C31A H31D 107.1 . .
C31 C32 H32A 109.5 . .
C31 C32 H32B 109.5 . .
H32A C32 H32B 109.5 . .
C31 C32 H32C 109.5 . .
H32A C32 H32C 109.5 . .
H32B C32 H32C 109.5 . .
C31A C32A H32D 109.5 . .
C31A C32A H32E 109.5 . .
H32D C32A H32E 109.5 . .
C31A C32A H32F 109.5 . .
H32D C32A H32F 109.5 . .
H32E C32A H32F 109.5 . .
C34 C33 C14 114.0(14) . .
C34 C33 H33A 108.7 . .
C14 C33 H33A 108.7 . .
C34 C33 H33B 108.7 . .
C14 C33 H33B 108.7 . .
H33A C33 H33B 107.6 . .
C35 C34 C33 123(3) . .
C35 C34 H34A 106.5 . .
C33 C34 H34A 106.5 . .
C35 C34 H34B 106.5 . .
C33 C34 H34B 106.5 . .
H34A C34 H34B 106.5 . .
C35A C34A H34C 106.6 . .
C35A C34A H34D 106.6 . .
H34C C34A H34D 106.6 . .
C36 C35 C34 109(6) . .
C36 C35 H35A 109.9 . .
C34 C35 H35A 109.9 . .
C36 C35 H35B 109.9 . .
C34 C35 H35B 109.9 . .
H35A C35 H35B 108.3 . .
C34A C35A C36A 113(4) . .
C34A C35A H35C 109.0 . .
C36A C35A H35C 109.0 . .
C34A C35A H35D 109.0 . .
C36A C35A H35D 109.0 . .
H35C C35A H35D 107.8 . .
C35 C36 H36A 109.5 . .
C35 C36 H36B 109.5 . .
H36A C36 H36B 109.5 . .
C35 C36 H36C 109.5 . .
H36A C36 H36C 109.5 . .
H36B C36 H36C 109.5 . .
C35A C36A H36D 109.5 . .
C35A C36A H36E 109.5 . .
H36D C36A H36E 109.5 . .
C35A C36A H36F 109.5 . .
H36D C36A H36F 109.5 . .
H36E C36A H36F 109.5 . .
C38 C37 C21 110.5(13) . .
C38 C37 H37A 109.5 . .
C21 C37 H37A 109.5 . .
C38 C37 H37B 109.5 . .
C21 C37 H37B 109.5 . .
H37A C37 H37B 108.1 . .
C37 C38 C39 120.4(17) . .
C37 C38 H38A 107.2 . .
C39 C38 H38A 107.2 . .
C37 C38 H38B 107.2 . .
C39 C38 H38B 107.2 . .
H38A C38 H38B 106.9 . .
C42 C41 C28 112.5(14) . .
C42 C41 H41A 109.1 . .
C28 C41 H41A 109.1 . .
C42 C41 H41B 109.1 . .
C28 C41 H41B 109.1 . .
H41A C41 H41B 107.8 . .
C41 C42 C43 111.1(17) . .
C41 C42 H42A 109.4 . .
C43 C42 H42A 109.4 . .
C41 C42 H42B 109.4 . .
C43 C42 H42B 109.4 . .
H42A C42 H42B 108.0 . .
C44 C43 C42 108(2) . .
C44 C43 H43A 110.1 . .
C42 C43 H43A 110.1 . .
C44 C43 H43B 110.1 . .
C42 C43 H43B 110.1 . .
H43A C43 H43B 108.4 . .
C43 C44 H44A 109.5 . .
C43 C44 H44B 109.5 . .
H44A C44 H44B 109.5 . .
C43 C44 H44C 109.5 . .
H44A C44 H44C 109.5 . .
H44B C44 H44C 109.5 . .
C40 C39 C38 129(2) . .
C40 C39 H39A 105.1 . .
C38 C39 H39A 105.1 . .
C40 C39 H39B 105.1 . .
C38 C39 H39B 105.1 . .
H39A C39 H39B 105.9 . .
C39 C40 H40A 109.5 . .
C39 C40 H40B 109.5 . .
H40A C40 H40B 109.5 . .
C39 C40 H40C 109.5 . .
H40A C40 H40C 109.5 . .
H40B C40 H40C 109.5 . .

loop_
_geom_bond_atom_site_label_1
_geom_bond_atom_site_label_2
_geom_bond_distance
_geom_bond_site_symmetry_2
Zn1 O8 2.049(8) 2_556
Zn1 O11 2.053(8) .
Zn1 N1P 2.076(14) .
Zn1 O9 2.092(9) 2_556
Zn1 O1N 2.13(2) .
Zn1 O2N 2.397(18) .
O1 C3 1.378(13) .
O1 Zn4 2.062(7) 2_556
C1 C6 1.365(14) .
C1 C2 1.397(15) .
C1 H1 0.9500 .
O1M C1M 1.43(2) .
O1M H1M 0.8180 .
O1M H2M 1.3933 .
O1M H2M1 1.3636 .
O1M H3M 1.0764 .
C1M H1M1 0.9370 .
C1M H1M2 0.9926 .
C1M H1M3 1.0331 .
C1M H2M1 0.4801 .
C1M H2M2 1.2604 .
C1M H2M3 1.1753 .
C1M H3M 1.4709 .
O1N N1N 1.05(3) .
N1N O2N 1.21(3) .
N1N O3N 1.41(4) .
N1P C5P 1.30(2) .
N1P C1P 1.37(3) .
C1P C2P 1.15(4) .
C1P H1P 0.9500 .
Zn2 O4 2.041(7) .
Zn2 O4 2.041(7) 2_556
Zn2 N2P 2.043(11) .
Zn2 O5 2.059(7) .
Zn2 O5 2.059(7) 2_556
O2 C4 1.348(11) .
O2 Zn4 2.016(7) 2_556
O2 Zn3 2.028(7) 2_556
C2 C3 1.369(14) .
C2 C28 1.519(16) .
O2M C2M 1.43(2) .
O2M H1M 0.4147 .
O2M H2M 0.7978 .
O2M H4M 0.8582 .
C2M H1M 1.3866 .
C2M H1M1 1.1218 .
C2M H1M3 0.9717 .
C2M H2M1 1.0195 .
C2M H2M2 0.9808 .
C2M H2M3 0.9600 .
N2P C6P 1.341(12) 2_556
N2P C6P 1.341(12) .
C2P C3P 1.46(4) .
C2P H2P 0.9500 .
Zn3 O2 2.028(7) 2_556
Zn3 O5 2.029(8) .
Zn3 O6 2.042(6) .
Zn3 N3P 2.044(9) .
Zn3 O3 2.062(6) 2_556
O3 C5 1.390(12) .
O3 Zn3 2.062(6) 2_556
C3 C4 1.371(14) .
O3M C4M 1.430(19) .
O3M H1M 1.4048 .
O3M H2M 0.9820 .
O3M H3M 0.8860 .
O3M H4M 1.3299 .
C3M O4M 1.44(2) .
C3M H2M 1.2519 .
C3M H3M1 0.9931 .
C3M H3M2 0.9699 .
C3M H3M3 0.9817 .
C3M H4M2 0.7455 .
C3M H4M3 0.9765 .
N3P C9P 1.322(15) .
N3P C13P 1.367(13) .
C3P C4P 1.23(4) .
C3P H3P 0.9500 .
Zn4 N4P 2.010(9) .
Zn4 O8 2.016(8) .
Zn4 O2 2.016(7) 2_556
Zn4 O1 2.062(7) 2_556
Zn4 O7 2.063(7) .
O4 C10 1.374(12) .
C4 C5 1.403(14) .
O4M H1M 1.2110 .
O4M H2M 0.3238 .
O4M H4M 0.6738 .
O4M H4M3 1.3906 .
C4M H2M 1.1908 .
C4M H3M1 1.4278 .
C4M H3M3 1.0326 .
C4M H4M1 0.9389 .
C4M H4M2 1.0194 .
C4M H4M3 0.9706 .
N4P C14R 1.362(19) .
N4P C18P 1.38(3) .
N4P C18Q 1.388(18) .
N4P C18R 1.39(2) .
N4P C14P 1.40(2) .
N4P C14Q 1.400(19) .
C4P C5P 1.43(3) .
C4P H4P 0.9500 .
O5 C11 1.310(12) .
C5 C6 1.371(13) .
C5P H5P 0.9500 .
O6 C12 1.364(14) .
C6 C7 1.525(15) .
C6P C7P 1.354(16) .
C6P H6P 0.9500 .
O7 C17 1.375(14) .
C7 C29 1.465(14) .
C7 C9 1.524(17) .
C7 H7 1.0000 .
C7P C8P 1.326(17) .
C7P H7P 0.9500 .
O8 C18 1.326(13) .
O8 Zn1 2.049(8) 2_556
C8 C13 1.363(16) .
C8 C9 1.401(14) .
C8 H8 0.9500 .
C8P C7P 1.326(17) 2_556
C8P H8P 0.9500 .
O9 C19 1.340(15) .
O9 Zn1 2.092(9) 2_556
C9 C10 1.406(14) .
C9P C10P 1.40(2) .
C9P H9P 0.9500 .
O10 C24 1.393(16) .
O10 H10 0.8458 .
C10 C11 1.405(16) .
C10P C11P 1.45(2) .
C10P H10P 0.9500 .
O11 C26 1.339(14) .
C11 C12 1.392(14) .
C11P C12P 1.359(17) .
C11P H11P 0.9500 .
C12 C13 1.389(14) .
C12P C13P 1.409(17) .
C12P H12P 0.9500 .
C13 C14 1.517(14) .
C13P H13P 0.9500 .
C14 C16 1.528(16) .
C14 C33 1.569(14) .
C14 H14 1.0000 .
C14P C15P 1.41(2) .
C14P H14P 0.9500 .
C14Q C15Q 1.42(2) .
C14Q H14Q 0.9500 .
C14R C15R 1.365(19) .
C14R H14R 0.9500 .
C15 C20 1.349(16) .
C15 C16 1.431(15) .
C15 H15 0.9500 .
C15P C16P 1.39(2) .
C15P H15P 0.9500 .
C15Q C16P 1.388(19) .
C15Q H15Q 0.9500 .
C15R C16P 1.353(19) .
C15R H15R 0.9500 .
C16 C17 1.361(15) .
C16P C17R 1.377(19) .
C16P C17Q 1.383(19) .
C16P C17P 1.389(19) .
C16P H16P 0.9500 .
C17 C18 1.349(17) .
C17P C18P 1.399(19) .
C17P H17P 0.9500 .
C17Q C18Q 1.377(19) .
C17Q H17Q 0.9500 .
C17R C18R 1.372(19) .
C17R H17R 0.9500 .
C18 C19 1.436(17) .
C18P H18P 0.9500 .
C18Q H18Q 0.9500 .
C18R H18R 0.9500 .
C19 C20 1.369(15) .
C20 C21 1.481(17) .
C21 C37 1.530(19) .
C21 C23 1.575(18) .
C21 H21 1.0000 .
C22 C23 1.362(15) .
C22 C27 1.401(16) .
C22 H22 0.9500 .
C23 C24 1.364(19) .
C24 C25 1.37(2) .
C25 C26 1.397(17) .
C25 H25 0.9500 .
C26 C27 1.385(16) .
C27 C28 1.547(16) .
C28 C41 1.577(16) .
C28 H28 1.0000 .
C29 C30 1.495(18) .
C29 H29A 0.9900 .
C29 H29B 0.9900 .
C30 C31 1.54(2) .
C30 H30A 0.9900 .
C30 H30B 0.9900 .
C30A C31A 1.52(2) .
C30A H30C 0.9900 .
C30A H30D 0.9900 .
C31 C32 1.54(2) .
C31 H31A 0.9900 .
C31 H31B 0.9900 .
C31A C32A 1.64(4) .
C31A H31C 0.9900 .
C31A H31D 0.9900 .
C32 H32A 0.9800 .
C32 H32B 0.9800 .
C32 H32C 0.9800 .
C32A H32D 0.9800 .
C32A H32E 0.9800 .
C32A H32F 0.9800 .
C33 C34 1.48(3) .
C33 H33A 0.9900 .
C33 H33B 0.9900 .
C34 C35 1.30(6) .
C34 H34A 0.9900 .
C34 H34B 0.9900 .
C34A C35A 1.36(5) .
C34A H34C 0.9900 .
C34A H34D 0.9900 .
C35 C36 1.26(8) .
C35 H35A 0.9900 .
C35 H35B 0.9900 .
C35A C36A 1.55(2) .
C35A H35C 0.9900 .
C35A H35D 0.9900 .
C36 H36A 0.9800 .
C36 H36B 0.9800 .
C36 H36C 0.9800 .
C36A H36D 0.9800 .
C36A H36E 0.9800 .
C36A H36F 0.9800 .
C37 C38 1.49(2) .
C37 H37A 0.9900 .
C37 H37B 0.9900 .
C38 C39 1.526(17) .
C38 H38A 0.9900 .
C38 H38B 0.9900 .
C41 C42 1.45(2) .
C41 H41A 0.9900 .
C41 H41B 0.9900 .
C42 C43 1.60(3) .
C42 H42A 0.9900 .
C42 H42B 0.9900 .
C43 C44 1.40(3) .
C43 H43A 0.9900 .
C43 H43B 0.9900 .
C44 H44A 0.9800 .
C44 H44B 0.9800 .
C44 H44C 0.9800 .
C39 C40 1.507(18) .
C39 H39A 0.9900 .
C39 H39B 0.9900 .
C40 H40A 0.9800 .
C40 H40B 0.9800 .
C40 H40C 0.9800 .

loop_
_geom_torsion_atom_site_label_1
_geom_torsion_atom_site_label_2
_geom_torsion_atom_site_label_3
_geom_torsion_atom_site_label_4
_geom_torsion
_geom_torsion_site_symmetry_1
_geom_torsion_site_symmetry_4
O8 Zn1 O1N N1N -97.2(16) 2_556 .
O11 Zn1 O1N N1N 171.0(16) . .
N1P Zn1 O1N N1N 78.9(16) . .
O9 Zn1 O1N N1N -23.1(19) 2_556 .
O2N Zn1 O1N N1N -2.5(15) . .
Zn1 O1N N1N O2N 5(3) . .
Zn1 O1N N1N O3N 163(2) . .
O8 Zn1 N1P C5P 121(7) 2_556 .
O11 Zn1 N1P C5P -41.3(19) . .
O9 Zn1 N1P C5P -168.7(18) 2_556 .
O1N Zn1 N1P C5P 51(2) . .
O2N Zn1 N1P C5P 102.1(19) . .
O8 Zn1 N1P C1P -67(8) 2_556 .
O11 Zn1 N1P C1P 131.3(19) . .
O9 Zn1 N1P C1P 3.9(19) 2_556 .
O1N Zn1 N1P C1P -136.3(19) . .
O2N Zn1 N1P C1P -85.3(19) . .
C5P N1P C1P C2P -4(5) . .
Zn1 N1P C1P C2P -177(3) . .
C6 C1 C2 C3 -3.8(14) . .
C6 C1 C2 C28 -177.9(9) . .
O1N N1N O2N Zn1 -4(2) . .
O3N N1N O2N Zn1 -164(2) . .
O8 Zn1 O2N N1N 86.6(14) 2_556 .
O11 Zn1 O2N N1N -8.8(18) . .
N1P Zn1 O2N N1N -94.7(14) . .
O9 Zn1 O2N N1N 168.9(14) 2_556 .
O1N Zn1 O2N N1N 2.2(13) . .
O4 Zn2 N2P C6P -7.1(7) . 2_556
O4 Zn2 N2P C6P 172.9(7) 2_556 2_556
O5 Zn2 N2P C6P 77.3(7) . 2_556
O5 Zn2 N2P C6P -102.7(7) 2_556 2_556
O4 Zn2 N2P C6P 172.9(7) . .
O4 Zn2 N2P C6P -7.1(7) 2_556 .
O5 Zn2 N2P C6P -102.7(7) . .
O5 Zn2 N2P C6P 77.3(7) 2_556 .
N1P C1P C2P C3P 1(6) . .
C1 C2 C3 C4 -0.3(13) . .
C28 C2 C3 C4 174.1(9) . .
C1 C2 C3 O1 178.4(8) . .
C28 C2 C3 O1 -7.1(13) . .
Zn4 O1 C3 C2 170.1(7) 2_556 .
Zn4 O1 C3 C4 -11.1(10) 2_556 .
O2 Zn3 N3P C9P 88.4(15) 2_556 .
O5 Zn3 N3P C9P -86.6(16) . .
O6 Zn3 N3P C9P -3.2(15) . .
O3 Zn3 N3P C9P 170.9(15) 2_556 .
O2 Zn3 N3P C13P -79.2(9) 2_556 .
O5 Zn3 N3P C13P 105.8(9) . .
O6 Zn3 N3P C13P -170.8(9) . .
O3 Zn3 N3P C13P 3.3(10) 2_556 .
C1P C2P C3P C4P 1(6) . .
O4 Zn2 O4 C10 -56.4(6) 2_556 .
N2P Zn2 O4 C10 123.6(6) . .
O5 Zn2 O4 C10 12.7(6) . .
O5 Zn2 O4 C10 -123.9(6) 2_556 .
Zn4 O2 C4 C3 1.7(11) 2_556 .
Zn3 O2 C4 C3 168.2(7) 2_556 .
Zn4 O2 C4 C5 -176.1(7) 2_556 .
Zn3 O2 C4 C5 -9.6(11) 2_556 .
C2 C3 C4 O2 -174.5(9) . .
O1 C3 C4 O2 6.6(13) . .
C2 C3 C4 C5 3.3(14) . .
O1 C3 C4 C5 -175.6(8) . .
O8 Zn4 N4P C14R 93(2) . .
O2 Zn4 N4P C14R -85(2) 2_556 .
O1 Zn4 N4P C14R -171(2) 2_556 .
O7 Zn4 N4P C14R 11(2) . .
O8 Zn4 N4P C18P 62.1(17) . .
O2 Zn4 N4P C18P -115.2(16) 2_556 .
O1 Zn4 N4P C18P 158.7(16) 2_556 .
O7 Zn4 N4P C18P -19.9(17) . .
O8 Zn4 N4P C18Q -19.7(18) . .
O2 Zn4 N4P C18Q 163.0(17) 2_556 .
O1 Zn4 N4P C18Q 76.9(18) 2_556 .
O7 Zn4 N4P C18Q -101.7(18) . .
O8 Zn4 N4P C18R -84(3) . .
O2 Zn4 N4P C18R 98(3) 2_556 .
O1 Zn4 N4P C18R 12(3) 2_556 .
O7 Zn4 N4P C18R -166(3) . .
O8 Zn4 N4P C14P -146(3) . .
O2 Zn4 N4P C14P 37(3) 2_556 .
O1 Zn4 N4P C14P -49(3) 2_556 .
O7 Zn4 N4P C14P 132(3) . .
O8 Zn4 N4P C14Q 168(2) . .
O2 Zn4 N4P C14Q -9(2) 2_556 .
O1 Zn4 N4P C14Q -95(2) 2_556 .
O7 Zn4 N4P C14Q 86(2) . .
C2P C3P C4P C5P 0(5) . .
O2 Zn3 O5 C11 -72.7(6) 2_556 .
O6 Zn3 O5 C11 10.1(5) . .
N3P Zn3 O5 C11 100.2(6) . .
O3 Zn3 O5 C11 -151.3(5) 2_556 .
O2 Zn3 O5 Zn2 84.3(5) 2_556 .
O6 Zn3 O5 Zn2 167.0(5) . .
N3P Zn3 O5 Zn2 -102.9(5) . .
O3 Zn3 O5 Zn2 5.6(5) 2_556 .
O4 Zn2 O5 C11 -11.1(5) . .
O4 Zn2 O5 C11 150.4(6) 2_556 .
N2P Zn2 O5 C11 -108.3(5) . .
O5 Zn2 O5 C11 71.7(5) 2_556 .
O4 Zn2 O5 Zn3 -167.8(5) . .
O4 Zn2 O5 Zn3 -6.3(5) 2_556 .
N2P Zn2 O5 Zn3 95.0(4) . .
O5 Zn2 O5 Zn3 -85.0(4) 2_556 .
Zn3 O3 C5 C6 -165.4(8) 2_556 .
Zn3 O3 C5 C4 11.7(10) 2_556 .
O2 C4 C5 C6 175.5(9) . .
C3 C4 C5 C6 -2.3(14) . .
O2 C4 C5 O3 -1.6(13) . .
C3 C4 C5 O3 -179.5(8) . .
C1P N1P C5P C4P 5(4) . .
Zn1 N1P C5P C4P 178(2) . .
C3P C4P C5P N1P -3(5) . .
O2 Zn3 O6 C12 124.9(6) 2_556 .
O5 Zn3 O6 C12 -11.3(6) . .
N3P Zn3 O6 C12 -138.8(7) . .
O3 Zn3 O6 C12 58.1(12) 2_556 .
C2 C1 C6 C5 4.7(15) . .
C2 C1 C6 C7 177.7(9) . .
O3 C5 C6 C1 175.4(9) . .
C4 C5 C6 C1 -1.5(14) . .
O3 C5 C6 C7 2.4(14) . .
C4 C5 C6 C7 -174.5(9) . .
C6P N2P C6P C7P 0.8(10) 2_556 .
Zn2 N2P C6P C7P -179.2(10) . .
N4P Zn4 O7 C17 134.2(6) . .
O8 Zn4 O7 C17 18.7(6) . .
O2 Zn4 O7 C17 -118.2(6) 2_556 .
O1 Zn4 O7 C17 -42.5(10) 2_556 .
C1 C6 C7 C29 37.6(14) . .
C5 C6 C7 C29 -149.7(10) . .
C1 C6 C7 C9 -89.0(11) . .
C5 C6 C7 C9 83.7(11) . .
N2P C6P C7P C8P -1.4(19) . .
N4P Zn4 O8 C18 -113.7(8) . .
O2 Zn4 O8 C18 62.6(9) 2_556 .
O1 Zn4 O8 C18 140.0(8) 2_556 .
O7 Zn4 O8 C18 -18.5(7) . .
N4P Zn4 O8 Zn1 84.7(7) . 2_556
O2 Zn4 O8 Zn1 -99.0(7) 2_556 2_556
O1 Zn4 O8 Zn1 -21.6(6) 2_556 2_556
O7 Zn4 O8 Zn1 179.9(7) . 2_556
C6P C7P C8P C7P 0.7(9) . 2_556
C13 C8 C9 C10 -2.3(15) . .
C13 C8 C9 C7 -177.7(9) . .
C29 C7 C9 C8 -38.6(13) . .
C6 C7 C9 C8 91.9(10) . .
C29 C7 C9 C10 146.2(10) . .
C6 C7 C9 C10 -83.2(11) . .
C13P N3P C9P C10P 3(3) . .
Zn3 N3P C9P C10P -165.4(17) . .
Zn2 O4 C10 C11 -12.9(10) . .
Zn2 O4 C10 C9 166.1(7) . .
C8 C9 C10 O4 -178.5(8) . .
C7 C9 C10 O4 -3.0(14) . .
C8 C9 C10 C11 0.4(13) . .
C7 C9 C10 C11 175.8(9) . .
N3P C9P C10P C11P -1(3) . .
O8 Zn1 O11 C26 111.9(8) 2_556 .
N1P Zn1 O11 C26 -69.4(9) . .
O9 Zn1 O11 C26 30.0(9) 2_556 .
O1N Zn1 O11 C26 -161.4(8) . .
O2N Zn1 O11 C26 -152.9(10) . .
Zn3 O5 C11 C12 -7.8(10) . .
Zn2 O5 C11 C12 -171.2(7) . .
Zn3 O5 C11 C10 170.9(7) . .
Zn2 O5 C11 C10 7.5(10) . .
O4 C10 C11 O5 3.7(12) . .
C9 C10 C11 O5 -175.2(8) . .
O4 C10 C11 C12 -177.5(8) . .
C9 C10 C11 C12 3.6(14) . .
C9P C10P C11P C12P -6(3) . .
Zn3 O6 C12 C13 -163.9(8) . .
Zn3 O6 C12 C11 10.4(10) . .
O5 C11 C12 O6 -1.8(13) . .
C10 C11 C12 O6 179.5(8) . .
O5 C11 C12 C13 172.7(8) . .
C10 C11 C12 C13 -6.1(14) . .
C10P C11P C12P C13P 10(2) . .
C9 C8 C13 C12 0.0(15) . .
C9 C8 C13 C14 176.0(10) . .
O6 C12 C13 C8 178.3(9) . .
C11 C12 C13 C8 4.3(14) . .
O6 C12 C13 C14 2.2(15) . .
C11 C12 C13 C14 -171.7(9) . .
C9P N3P C13P C12P 1.8(19) . .
Zn3 N3P C13P C12P 170.0(8) . .
C11P C12P C13P N3P -8.9(17) . .
C8 C13 C14 C16 -94.7(11) . .
C12 C13 C14 C16 81.1(12) . .
C8 C13 C14 C33 37.5(16) . .
C12 C13 C14 C33 -146.6(12) . .
C14R N4P C14P C15P -51(6) . .
C18P N4P C14P C15P -32(7) . .
C18Q N4P C14P C15P 44(6) . .
C18R N4P C14P C15P 71(5) . .
C14Q N4P C14P C15P -83(6) . .
Zn4 N4P C14P C15P 176(4) . .
C14R N4P C14Q C15Q -72(4) . .
C18P N4P C14Q C15Q -64(4) . .
C18Q N4P C14Q C15Q 4(5) . .
C18R N4P C14Q C15Q 51(4) . .
C14P N4P C14Q C15Q 71(5) . .
Zn4 N4P C14Q C15Q 176(3) . .
C18P N4P C14R C15R -89(4) . .
C18Q N4P C14R C15R -51(2) . .
C18R N4P C14R C15R 2(3) . .
C14P N4P C14R C15R 52(3) . .
C14Q N4P C14R C15R 74(2) . .
Zn4 N4P C14R C15R -175.0(15) . .
N4P C14P C15P C16P 7(9) . .
N4P C14Q C15Q C16P 13(6) . .
N4P C14R C15R C16P -4(3) . .
C20 C15 C16 C17 -4.6(14) . .
C20 C15 C16 C14 -178.7(9) . .
C13 C14 C16 C17 -83.8(12) . .
C33 C14 C16 C17 144.3(11) . .
C13 C14 C16 C15 90.1(10) . .
C33 C14 C16 C15 -41.8(14) . .
C14R C15R C16P C17R 13(5) . .
C14R C15R C16P C17Q 51(3) . .
C14R C15R C16P C15Q -65(3) . .
C14R C15R C16P C17P 82(4) . .
C14R C15R C16P C15P -45(4) . .
C14Q C15Q C16P C15R 61(4) . .
C14Q C15Q C16P C17R -61(5) . .
C14Q C15Q C16P C17Q -28(6) . .
C14Q C15Q C16P C17P 47(5) . .
C14Q C15Q C16P C15P -87(6) . .
C14P C15P C16P C15R 44(6) . .
C14P C15P C16P C17R -73(5) . .
C14P C15P C16P C17Q -54(6) . .
C14P C15P C16P C15Q 75(6) . .
C14P C15P C16P C17P 21(7) . .
C15 C16 C17 C18 2.4(14) . .
C14 C16 C17 C18 176.6(9) . .
C15 C16 C17 O7 -177.9(8) . .
C14 C16 C17 O7 -3.7(14) . .
Zn4 O7 C17 C18 -16.3(10) . .
Zn4 O7 C17 C16 164.0(8) . .
C15R C16P C17P C18P -86(6) . .
C17R C16P C17P C18P 36(6) . .
C17Q C16P C17P C18P 63(4) . .
C15Q C16P C17P C18P -54(5) . .
C15P C16P C17P C18P -24(6) . .
C15R C16P C17Q C18Q -45(5) . .
C17R C16P C17Q C18Q 82(5) . .
C15Q C16P C17Q C18Q 28(6) . .
C17P C16P C17Q C18Q -59(4) . .
C15P C16P C17Q C18Q 59(5) . .
C15R C16P C17R C18R -20(7) . .
C17Q C16P C17R C18R -85(5) . .
C15Q C16P C17R C18R 48(5) . .
C17P C16P C17R C18R -45(6) . .
C15P C16P C17R C18R 66(5) . .
Zn4 O8 C18 C17 15.8(12) . .
Zn1 O8 C18 C17 -177.7(8) 2_556 .
Zn4 O8 C18 C19 -163.9(8) . .
Zn1 O8 C18 C19 2.6(12) 2_556 .
C16 C17 C18 O8 -179.6(9) . .
O7 C17 C18 O8 0.7(14) . .
C16 C17 C18 C19 0.1(15) . .
O7 C17 C18 C19 -179.6(9) . .
C14R N4P C18P C17P 73(5) . .
C18Q N4P C18P C17P -67(4) . .
C18R N4P C18P C17P -30(5) . .
C14P N4P C18P C17P 28(5) . .
C14Q N4P C18P C17P 58(4) . .
Zn4 N4P C18P C17P -178(3) . .
C16P C17P C18P N4P 0(6) . .
C16P C17Q C18Q N4P -11(6) . .
C14R N4P C18Q C17Q 55(4) . .
C18P N4P C18Q C17Q 72(3) . .
C18R N4P C18Q C17Q -67(4) . .
C14P N4P C18Q C17Q -42(4) . .
C14Q N4P C18Q C17Q -5(5) . .
Zn4 N4P C18Q C17Q -177(3) . .
C16P C17R C18R N4P 17(7) . .
C14R N4P C18R C17R -8(6) . .
C18P N4P C18R C17R 22(6) . .
C18Q N4P C18R C17R 66(4) . .
C14P N4P C18R C17R -82(5) . .
C14Q N4P C18R C17R -66(5) . .
Zn4 N4P C18R C17R 169(4) . .
Zn1 O9 C19 C20 178.7(8) 2_556 .
Zn1 O9 C19 C18 -2.4(12) 2_556 .
O8 C18 C19 O9 -0.1(15) . .
C17 C18 C19 O9 -179.7(10) . .
O8 C18 C19 C20 178.9(10) . .
C17 C18 C19 C20 -0.8(16) . .
C16 C15 C20 C19 4.0(15) . .
C16 C15 C20 C21 179.9(9) . .
O9 C19 C20 C15 177.7(10) . .
C18 C19 C20 C15 -1.3(15) . .
O9 C19 C20 C21 1.9(16) . .
C18 C19 C20 C21 -177.0(10) . .
C15 C20 C21 C37 40.7(14) . .
C19 C20 C21 C37 -143.6(11) . .
C15 C20 C21 C23 -88.6(13) . .
C19 C20 C21 C23 87.0(12) . .
C27 C22 C23 C24 0.3(15) . .
C27 C22 C23 C21 -178.3(9) . .
C20 C21 C23 C22 92.1(12) . .
C37 C21 C23 C22 -39.8(14) . .
C20 C21 C23 C24 -86.4(13) . .
C37 C21 C23 C24 141.7(12) . .
C22 C23 C24 C25 -0.4(17) . .
C21 C23 C24 C25 178.2(10) . .
C22 C23 C24 O10 -178.1(10) . .
C21 C23 C24 O10 0.4(16) . .
C23 C24 C25 C26 1.4(18) . .
O10 C24 C25 C26 179.2(10) . .
Zn1 O11 C26 C27 -170.8(7) . .
Zn1 O11 C26 C25 8.4(13) . .
C24 C25 C26 O11 178.5(10) . .
C24 C25 C26 C27 -2.2(16) . .
O11 C26 C27 C22 -178.6(9) . .
C25 C26 C27 C22 2.1(14) . .
O11 C26 C27 C28 1.9(15) . .
C25 C26 C27 C28 -177.3(9) . .
C23 C22 C27 C26 -1.2(15) . .
C23 C22 C27 C28 178.2(9) . .
C3 C2 C28 C27 -82.6(11) . .
C1 C2 C28 C27 91.3(11) . .
C3 C2 C28 C41 151.0(9) . .
C1 C2 C28 C41 -35.1(13) . .
C26 C27 C28 C2 88.5(12) . .
C22 C27 C28 C2 -91.0(11) . .
C26 C27 C28 C41 -145.4(10) . .
C22 C27 C28 C41 35.2(14) . .
C9 C7 C29 C30 -100(2) . .
C6 C7 C29 C30 134(2) . .
C7 C29 C30 C31 -164(3) . .
C29 C30 C31 C32 35(6) . .
C13 C14 C33 C34 -173(2) . .
C16 C14 C33 C34 -42(2) . .
C14 C33 C34 C35 -173(4) . .
C33 C34 C35 C36 -90(6) . .
C20 C21 C37 C38 64.3(15) . .
C23 C21 C37 C38 -167.4(12) . .
C21 C37 C38 C39 61(2) . .
C2 C28 C41 C42 -164.3(11) . .
C27 C28 C41 C42 70.5(14) . .
C28 C41 C42 C43 163.5(13) . .
C41 C42 C43 C44 171(2) . .
C37 C38 C39 C40 31(4) . .
